data_7038116
loop_
_publ_author_name
'Kuzyaev, D. M.'
'Balashova, T. V.'
'Burin, M. E.'
'Fukin, G. K.'
'Rumyantcev, R. V.'
'Pushkarev, A. P.'
'Ilichev, V. A.'
'Grishin, I. D.'
'Vorozhtsov, D. L.'
'Bochkarev, M. N.'

_publ_section_title
;
 Synthesis, structure and luminescent properties of lanthanide
 fluoroalkoxides.
;
_journal_issue 8
_journal_name_full 'Dalton transactions (Cambridge, England : 2003)'
_journal_page_first 3464
_journal_page_last 3472
_journal_paper_doi 10.1039/c5dt04636j
_journal_volume 45
_journal_year 2016
_chemical_formula_sum 'C29 H27 Eu2 F42 O11 Y'
_chemical_formula_weight 1742.33
_space_group_crystal_system monoclinic
_space_group_IT_number 14
_space_group_name_Hall '-P 2yn'
_space_group_name_H-M_alt 'P 1 21/n 1'
_symmetry_space_group_name_Hall '-P 2yn'
_symmetry_space_group_name_H-M 'P 1 21/n 1'
_atom_sites_solution_hydrogens geom
_atom_sites_solution_primary dual
_atom_sites_solution_secondary difmap
_audit_creation_method SHELXL-2014/7
_audit_update_record
;
2015-11-17 deposited with the CCDC.
2016-01-05 downloaded from the CCDC.
;
_cell_angle_alpha 90
_cell_angle_beta 91.8369(14)
_cell_angle_gamma 90
_cell_formula_units_Z 4
_cell_length_a 13.17185(19)
_cell_length_b 16.6717(2)
_cell_length_c 23.4167(4)
_cell_measurement_reflns_used 43118
_cell_measurement_temperature 100(2)
_cell_measurement_theta_max 32.6706
_cell_measurement_theta_min 2.9942
_cell_volume 5139.60(13)
_computing_cell_refinement 'CrysAlisPro, Agilent Technologies'
_computing_data_collection 'CrysAlisPro, Agilent Technologies'
_computing_data_reduction 'CrysAlisPro, Agilent Technologies'
_computing_molecular_graphics 'SHELXTL (Sheldrick, 2000)'
_computing_publication_material 'SHELXTL (Sheldrick, 2000)'
_computing_structure_refinement 'SHELXL-2014/7 (Sheldrick, 2014)'
_computing_structure_solution 'SHELXT-2014/4 (Sheldrick, 2014)'
_diffrn_ambient_temperature 100(2)
_diffrn_measured_fraction_theta_full 0.997
_diffrn_measured_fraction_theta_max 0.998
_diffrn_measurement_device_type 'Xcalibur, EOS (CCD)'
_diffrn_measurement_method '\w scans'
_diffrn_radiation_type MoK\a
_diffrn_radiation_wavelength 0.71073
_diffrn_reflns_av_R_equivalents 0.1210
_diffrn_reflns_av_unetI/netI 0.0470
_diffrn_reflns_laue_measured_fraction_full 0.997
_diffrn_reflns_laue_measured_fraction_max 0.998
_diffrn_reflns_limit_h_max 16
_diffrn_reflns_limit_h_min -16
_diffrn_reflns_limit_k_max 20
_diffrn_reflns_limit_k_min -20
_diffrn_reflns_limit_l_max 28
_diffrn_reflns_limit_l_min -28
_diffrn_reflns_number 125864
_diffrn_reflns_point_group_measured_fraction_full 0.997
_diffrn_reflns_point_group_measured_fraction_max 0.998
_diffrn_reflns_theta_full 25.242
_diffrn_reflns_theta_max 26.000
_diffrn_reflns_theta_min 3.000
_diffrn_source 'fine focus sealed tube'
_exptl_absorpt_coefficient_mu 3.733
_exptl_absorpt_correction_T_max 1.00000
_exptl_absorpt_correction_T_min 0.80036
_exptl_absorpt_correction_type multi-scan
_exptl_absorpt_process_details
;
CrysAlisPro, Agilent Technologies, Version 1.171.35.19.
Empirical absorption correction using spherical harmonics,
implemented in SCALE3 ABSPACK scaling algorithm.
;
_exptl_crystal_colour colorless
_exptl_crystal_density_diffrn 2.252
_exptl_crystal_description prism
_exptl_crystal_F_000 3328
_exptl_crystal_size_max 0.150
_exptl_crystal_size_mid 0.150
_exptl_crystal_size_min 0.150
_refine_diff_density_max 1.609
_refine_diff_density_min -1.349
_refine_diff_density_rms 0.136
_refine_ls_extinction_method none
_refine_ls_goodness_of_fit_ref 1.037
_refine_ls_hydrogen_treatment constr
_refine_ls_matrix_type full
_refine_ls_number_parameters 787
_refine_ls_number_reflns 10094
_refine_ls_number_restraints 70
_refine_ls_restrained_S_all 1.090
_refine_ls_R_factor_all 0.0485
_refine_ls_R_factor_gt 0.0393
_refine_ls_shift/su_max 0.002
_refine_ls_shift/su_mean 0.000
_refine_ls_structure_factor_coef Fsqd
_refine_ls_weighting_details 'w=1/[\s^2^(Fo^2^)+(0.0400P)^2^+12.2300P] where P=(Fo^2^+2Fc^2^)/3'
_refine_ls_weighting_scheme calc
_refine_ls_wR_factor_gt 0.0909
_refine_ls_wR_factor_ref 0.0953
_reflns_Friedel_coverage 0.000
_reflns_number_gt 8644
_reflns_number_total 10094
_reflns_threshold_expression 'I > 2\s(I)'
_cod_data_source_file c5dt04636j2.cif
_cod_data_source_block yeucf3
_cod_depositor_comments 'Adding full bibliography for 7038111--7038116.cif.'
_cod_database_code 7038116
_shelx_shelxl_version_number 2014/7
_shelx_space_group_comment
;
The symmetry employed for this shelxl refinement is uniquely defined
by the following loop, which should always be used as a source of
symmetry information in preference to the above space-group names.
They are only intended as comments.
;
_shelx_estimated_absorpt_t_min 0.604
_shelx_estimated_absorpt_t_max 0.604

loop_
_space_group_symop_operation_xyz
'x, y, z'
'-x+1/2, y+1/2, -z+1/2'
'-x, -y, -z'
'x-1/2, -y-1/2, z-1/2'

loop_
_atom_site_label
_atom_site_type_symbol
_atom_site_fract_x
_atom_site_fract_y
_atom_site_fract_z
_atom_site_U_iso_or_equiv
_atom_site_adp_type
_atom_site_occupancy
_atom_site_site_symmetry_order
_atom_site_calc_flag
_atom_site_refinement_flags_posn
_atom_site_refinement_flags_adp
_atom_site_refinement_flags_occupancy
_atom_site_disorder_assembly
_atom_site_disorder_group
Y1 Y 0.37617(3) 0.75360(2) 0.64975(2) 0.01806(8) Uani 1 1 d . . . . .
Eu1 Eu 0.29918(2) 0.71057(2) 0.50114(2) 0.01980(5) Uani 1 1 d . . . . .
Eu2 Eu 0.10281(2) 0.76320(2) 0.61414(2) 0.02133(5) Uani 1 1 d . . . . .
O1 O 0.4408(2) 0.66837(17) 0.70724(12) 0.0297(7) Uani 1 1 d . . . . .
C1 C 0.5077(3) 0.6454(3) 0.74973(19) 0.0343(11) Uani 1 1 d . . . . .
H1A H 0.5151 0.6917 0.7767 0.041 Uiso 1 1 calc R U . . .
C2 C 0.4679(5) 0.5764(4) 0.7832(3) 0.0661(16) Uani 1 1 d . U . . .
F1 F 0.3858(3) 0.5977(3) 0.81116(16) 0.0934(13) Uani 1 1 d . . . . .
F2 F 0.4356(4) 0.5166(3) 0.7493(2) 0.0994(8) Uani 1 1 d . U . . .
F3 F 0.5340(3) 0.5466(3) 0.82087(17) 0.0977(14) Uani 1 1 d . . . . .
C3 C 0.6111(4) 0.6296(3) 0.7266(2) 0.0488(14) Uani 1 1 d . . . . .
F4 F 0.6137(3) 0.5639(3) 0.69438(17) 0.0990(14) Uani 1 1 d . U . . .
F5 F 0.6380(2) 0.6892(3) 0.69180(15) 0.0695(11) Uani 1 1 d . . . . .
F6 F 0.6838(2) 0.6203(3) 0.76559(16) 0.0904(14) Uani 1 1 d . . . . .
O2 O 0.4600(2) 0.85626(17) 0.67568(12) 0.0288(7) Uani 1 1 d . . . . .
C4 C 0.4965(3) 0.9202(2) 0.70654(19) 0.0310(10) Uani 1 1 d . . . . .
H4A H 0.4371 0.9536 0.7175 0.037 Uiso 1 1 calc R U . . .
C5 C 0.5503(4) 0.8920(3) 0.7610(2) 0.0502(14) Uani 1 1 d . . . . .
F7 F 0.4885(3) 0.8454(2) 0.79059(14) 0.0769(12) Uani 1 1 d . . . . .
F8 F 0.6322(3) 0.8487(2) 0.75139(16) 0.0881(12) Uani 1 1 d . . . . .
F9 F 0.5785(3) 0.9516(2) 0.79613(13) 0.0698(10) Uani 1 1 d . . . . .
C6 C 0.5639(4) 0.9718(3) 0.6710(3) 0.0515(15) Uani 1 1 d . . . . .
F10 F 0.6398(2) 0.9316(3) 0.64885(18) 0.0852(13) Uani 1 1 d . . . . .
F11 F 0.6052(3) 1.0335(2) 0.70026(17) 0.0865(12) Uani 1 1 d . . . . .
F12 F 0.5105(3) 1.00372(19) 0.62670(14) 0.0629(10) Uani 1 1 d . . . . .
O3 O 0.4551(2) 0.73772(17) 0.56536(12) 0.0234(6) Uani 1 1 d . . . . .
C7 C 0.5566(3) 0.7441(2) 0.55445(19) 0.0267(10) Uani 1 1 d . . . . .
H7A H 0.5946 0.7527 0.5916 0.032 Uiso 1 1 calc R U . . .
C8 C 0.5774(3) 0.8150(3) 0.5158(2) 0.0379(12) Uani 1 1 d . . . . .
F13 F 0.5331(2) 0.88059(17) 0.53483(15) 0.0547(9) Uani 1 1 d . . . . .
F14 F 0.5411(3) 0.8032(2) 0.46314(13) 0.0651(10) Uani 1 1 d . . . . .
F15 F 0.6770(2) 0.83033(19) 0.51238(15) 0.0577(9) Uani 1 1 d . . . . .
C9 C 0.5936(3) 0.6662(3) 0.5285(2) 0.0443(13) Uani 1 1 d . . . . .
F16 F 0.5313(3) 0.6400(2) 0.48702(14) 0.0651(9) Uani 1 1 d . . . . .
F17 F 0.5994(2) 0.6089(2) 0.56887(17) 0.0709(11) Uani 1 1 d . . . . .
F18 F 0.6866(2) 0.6720(2) 0.50686(17) 0.0736(11) Uani 1 1 d . . . . .
O4 O 0.2285(2) 0.75820(17) 0.69809(12) 0.0243(7) Uani 1 1 d . . . . .
C10 C 0.2213(4) 0.7513(3) 0.75633(18) 0.0302(11) Uani 1 1 d . . . . .
H10A H 0.2913 0.7439 0.7732 0.036 Uiso 1 1 calc R U . . .
C11 C 0.1787(4) 0.8276(3) 0.7800(2) 0.0634(17) Uani 1 1 d D . . . .
F19 F 0.0891(4) 0.8475(4) 0.7409(3) 0.0578(6) Uani 0.549(4) 1 d D U P A 1
F20 F 0.2328(6) 0.8942(4) 0.7761(3) 0.0638(13) Uani 0.549(4) 1 d D U P A 1
F21 F 0.1298(6) 0.8273(4) 0.8294(2) 0.0746(18) Uani 0.549(4) 1 d D U P A 1
F19' F 0.0930(5) 0.8453(4) 0.7718(3) 0.0578(6) Uani 0.451(4) 1 d D U P A 2
F20' F 0.2502(6) 0.8821(4) 0.7685(3) 0.0638(13) Uani 0.451(4) 1 d D U P A 2
F21' F 0.1991(6) 0.8161(5) 0.8409(3) 0.0746(18) Uani 0.451(4) 1 d D U P A 2
C12 C 0.1581(4) 0.6786(3) 0.77211(19) 0.0382(12) Uani 1 1 d . . . . .
F22 F 0.1542(3) 0.6674(2) 0.82828(12) 0.0639(10) Uani 1 1 d . . . . .
F23 F 0.0624(2) 0.6849(2) 0.75192(14) 0.0533(8) Uani 1 1 d . . . . .
F24 F 0.1943(2) 0.61154(17) 0.74994(12) 0.0496(8) Uani 1 1 d . . . . .
O5 O 0.3615(2) 0.7273(2) 0.39403(13) 0.0392(8) Uani 1 1 d . . . . .
O6 O 0.2450(3) 0.59816(19) 0.42549(14) 0.0437(9) Uani 1 1 d . . . . .
C13 C 0.3798(5) 0.7991(4) 0.3630(2) 0.0589(17) Uani 1 1 d . . . . .
H13A H 0.4385 0.7914 0.3389 0.088 Uiso 1 1 calc R U . . .
H13B H 0.3938 0.8432 0.3899 0.088 Uiso 1 1 calc R U . . .
H13C H 0.3199 0.8123 0.3389 0.088 Uiso 1 1 calc R U . . .
C14 C 0.3374(5) 0.6638(5) 0.3548(2) 0.072(2) Uani 1 1 d . . . . .
H14A H 0.3937 0.6570 0.3282 0.087 Uiso 1 1 calc R U . . .
H14B H 0.2754 0.6778 0.3320 0.087 Uiso 1 1 calc R U . . .
C15 C 0.3212(5) 0.5889(4) 0.3850(3) 0.0653(18) Uani 1 1 d . . . . .
H15A H 0.3007 0.5466 0.3572 0.078 Uiso 1 1 calc R U . . .
H15B H 0.3853 0.5719 0.4046 0.078 Uiso 1 1 calc R U . . .
C16 C 0.1880(4) 0.5265(3) 0.4337(2) 0.0522(15) Uani 1 1 d . . . . .
H16A H 0.1513 0.5123 0.3980 0.078 Uiso 1 1 calc R U . . .
H16B H 0.1392 0.5351 0.4639 0.078 Uiso 1 1 calc R U . . .
H16C H 0.2342 0.4828 0.4449 0.078 Uiso 1 1 calc R U . . .
O7 O -0.0453(3) 0.8698(2) 0.60972(17) 0.0515(10) Uani 1 1 d D . . . .
O8 O -0.0751(3) 0.7246(2) 0.65876(15) 0.0424(9) Uani 1 1 d D . . . .
C17 C -0.0739(4) 0.9263(3) 0.5674(2) 0.0543(15) Uani 1 1 d . . . . .
H17A H -0.0884 0.9778 0.5855 0.082 Uiso 1 1 calc R U . . .
H17B H -0.1347 0.9073 0.5463 0.082 Uiso 1 1 calc R U . . .
H17C H -0.0183 0.9331 0.5409 0.082 Uiso 1 1 calc R U . . .
C18 C -0.1393(8) 0.8479(7) 0.6348(5) 0.054(2) Uani 0.426(7) 1 d D . P B 1
H18A H -0.1846 0.8221 0.6057 0.065 Uiso 0.426(7) 1 calc R U P B 1
H18B H -0.1737 0.8965 0.6489 0.065 Uiso 0.426(7) 1 calc R U P B 1
C19 C -0.1187(9) 0.7902(6) 0.6841(5) 0.043(2) Uani 0.426(7) 1 d D . P B 1
H19A H -0.0718 0.8142 0.7132 0.051 Uiso 0.426(7) 1 calc R U P B 1
H19B H -0.1826 0.7750 0.7025 0.051 Uiso 0.426(7) 1 calc R U P B 1
C18' C -0.1044(7) 0.8688(5) 0.6596(4) 0.054(2) Uani 0.574(7) 1 d D . P B 2
H18C H -0.1547 0.9129 0.6591 0.065 Uiso 0.574(7) 1 calc R U P B 2
H18D H -0.0609 0.8729 0.6948 0.065 Uiso 0.574(7) 1 calc R U P B 2
C19' C -0.1565(6) 0.7866(5) 0.6551(4) 0.043(2) Uani 0.574(7) 1 d D . P B 2
H19C H -0.2040 0.7796 0.6867 0.051 Uiso 0.574(7) 1 calc R U P B 2
H19D H -0.1954 0.7820 0.6184 0.051 Uiso 0.574(7) 1 calc R U P B 2
C20 C -0.1258(4) 0.6510(3) 0.6632(3) 0.071(2) Uani 1 1 d . . . . .
H20A H -0.1509 0.6451 0.7019 0.106 Uiso 1 1 calc R U . . .
H20B H -0.0788 0.6072 0.6553 0.106 Uiso 1 1 calc R U . . .
H20C H -0.1832 0.6495 0.6356 0.106 Uiso 1 1 calc R U . . .
O9 O 0.1139(2) 0.72519(18) 0.51246(12) 0.0274(7) Uani 1 1 d . . . . .
C21 C 0.0437(3) 0.7106(3) 0.46823(18) 0.0292(10) Uani 1 1 d . . . . .
H21A H 0.0705 0.6632 0.4473 0.035 Uiso 1 1 calc R U . . .
C22 C 0.0419(4) 0.7772(3) 0.4264(2) 0.0416(13) Uani 1 1 d . . . . .
F25 F 0.0056(3) 0.84692(19) 0.45005(14) 0.0583(9) Uani 1 1 d . . . . .
F26 F -0.0181(3) 0.7648(2) 0.38088(12) 0.0551(9) Uani 1 1 d . . . . .
F27 F 0.1334(3) 0.7975(2) 0.41014(14) 0.0676(10) Uani 1 1 d . . . . .
C23 C -0.0561(4) 0.6852(3) 0.4889(2) 0.0421(13) Uani 1 1 d . . . . .
F28 F -0.1263(2) 0.6739(2) 0.44946(13) 0.0619(10) Uani 1 1 d . . . . .
F29 F -0.0935(3) 0.7420(2) 0.52476(16) 0.0695(11) Uani 1 1 d . . . . .
F30 F -0.0521(3) 0.6214(2) 0.52108(17) 0.0823(12) Uani 1 1 d . . . . .
O10 O 0.26897(19) 0.82477(15) 0.58424(11) 0.0205(6) Uani 1 1 d . . . . .
C24 C 0.2957(3) 0.9042(2) 0.57351(17) 0.0234(9) Uani 1 1 d . . . . .
H24A H 0.3702 0.9108 0.5817 0.028 Uiso 1 1 calc R U . . .
C25 C 0.2384(3) 0.9613(2) 0.6116(2) 0.0295(10) Uani 1 1 d . . . . .
F31 F 0.2404(3) 1.03640(16) 0.59470(14) 0.0599(9) Uani 1 1 d . . . . .
F32 F 0.2754(2) 0.95928(17) 0.66538(11) 0.0422(7) Uani 1 1 d . . . . .
F33 F 0.14032(19) 0.93912(19) 0.61593(13) 0.0519(8) Uani 1 1 d . . . . .
C26 C 0.2731(4) 0.9245(3) 0.5110(2) 0.0353(11) Uani 1 1 d . . . . .
F34 F 0.3165(2) 0.99260(16) 0.49497(12) 0.0501(8) Uani 1 1 d . . . . .
F35 F 0.1749(2) 0.92990(17) 0.49767(12) 0.0437(7) Uani 1 1 d . . . . .
F36 F 0.3114(2) 0.86639(15) 0.47749(10) 0.0360(6) Uani 1 1 d . . . . .
O11 O 0.26954(19) 0.66032(15) 0.60097(11) 0.0192(6) Uani 1 1 d . . . . .
C27 C 0.2659(3) 0.5825(2) 0.62128(17) 0.0219(9) Uani 1 1 d . . . . .
H27A H 0.2877 0.5831 0.6626 0.026 Uiso 1 1 calc R U . . .
C28 C 0.1587(3) 0.5488(2) 0.61649(19) 0.0287(10) Uani 1 1 d . . . . .
F37 F 0.1445(2) 0.48496(15) 0.64859(12) 0.0420(7) Uani 1 1 d . . . . .
F38 F 0.1289(2) 0.53128(16) 0.56282(11) 0.0419(7) Uani 1 1 d . . . . .
F39 F 0.09191(17) 0.60534(14) 0.63415(11) 0.0317(6) Uani 1 1 d . . . . .
C29 C 0.3396(3) 0.5287(2) 0.58918(18) 0.0268(10) Uani 1 1 d . . . . .
F40 F 0.34025(19) 0.54808(15) 0.53297(10) 0.0327(6) Uani 1 1 d . . . . .
F41 F 0.3167(2) 0.45156(15) 0.59144(12) 0.0444(7) Uani 1 1 d . . . . .
F42 F 0.43383(19) 0.53757(18) 0.60891(12) 0.0433(7) Uani 1 1 d . . . . .

loop_
_atom_site_aniso_label
_atom_site_aniso_U_11
_atom_site_aniso_U_22
_atom_site_aniso_U_33
_atom_site_aniso_U_23
_atom_site_aniso_U_13
_atom_site_aniso_U_12
Y1 0.01729(18) 0.01679(17) 0.02010(18) -0.00162(14) 0.00062(14) -0.00107(14)
Eu1 0.02035(9) 0.01949(10) 0.01960(9) 0.00068(8) 0.00110(7) -0.00055(7)
Eu2 0.01631(9) 0.02150(10) 0.02630(10) 0.00124(8) 0.00245(8) -0.00010(8)
O1 0.0295(15) 0.0266(15) 0.0327(15) 0.0037(13) -0.0046(13) -0.0020(12)
C1 0.034(2) 0.037(3) 0.032(2) 0.003(2) -0.0075(19) 0.002(2)
C2 0.061(3) 0.056(3) 0.079(4) 0.040(2) -0.034(3) -0.019(3)
F1 0.069(2) 0.137(3) 0.073(2) 0.060(2) -0.0022(19) -0.033(2)
F2 0.1031(11) 0.0952(11) 0.0997(11) 0.0011(8) -0.0006(8) -0.0031(8)
F3 0.101(3) 0.096(3) 0.094(3) 0.064(2) -0.032(2) 0.003(2)
C3 0.047(3) 0.054(3) 0.045(3) -0.004(3) -0.002(2) 0.018(3)
F4 0.116(3) 0.102(3) 0.078(2) -0.037(2) -0.010(2) 0.070(2)
F5 0.0397(17) 0.107(3) 0.063(2) 0.008(2) 0.0170(15) -0.0014(18)
F6 0.0398(18) 0.166(4) 0.065(2) 0.007(3) -0.0154(16) 0.026(2)
O2 0.0284(15) 0.0222(14) 0.0354(16) -0.0065(13) -0.0055(13) -0.0039(12)
C4 0.032(2) 0.019(2) 0.041(2) -0.0079(19) -0.0112(19) -0.0032(17)
C5 0.074(4) 0.032(3) 0.043(3) -0.012(2) -0.024(3) 0.007(3)
F7 0.139(3) 0.047(2) 0.0435(18) 0.0050(16) -0.013(2) -0.013(2)
F8 0.093(2) 0.083(2) 0.084(2) -0.024(2) -0.0534(19) 0.048(2)
F9 0.103(3) 0.0511(19) 0.0530(18) -0.0188(15) -0.0350(18) -0.0019(18)
C6 0.047(3) 0.041(3) 0.065(3) -0.005(3) -0.008(3) -0.016(2)
F10 0.0375(18) 0.113(3) 0.105(3) 0.000(3) 0.0139(19) -0.020(2)
F11 0.102(3) 0.067(2) 0.089(3) 0.002(2) -0.029(2) -0.0573(18)
F12 0.089(2) 0.0407(17) 0.0582(19) 0.0111(15) -0.0146(18) -0.0216(16)
O3 0.0158(13) 0.0303(15) 0.0243(14) -0.0028(12) 0.0035(11) 0.0000(11)
C7 0.020(2) 0.030(2) 0.030(2) 0.0000(18) 0.0032(17) -0.0036(16)
C8 0.024(2) 0.046(3) 0.045(3) -0.002(2) 0.007(2) -0.006(2)
F13 0.0445(16) 0.0325(15) 0.088(2) 0.0005(16) 0.0242(15) 0.0009(13)
F14 0.078(2) 0.077(2) 0.0406(17) 0.0161(17) 0.0014(16) -0.0162(19)
F15 0.0279(14) 0.0525(18) 0.094(2) 0.0033(18) 0.0215(15) -0.0113(13)
C9 0.024(2) 0.046(3) 0.063(3) 0.001(3) 0.010(2) -0.004(2)
F16 0.069(2) 0.0574(19) 0.071(2) -0.0351(16) 0.0281(17) -0.0146(16)
F17 0.0563(19) 0.0450(18) 0.113(3) 0.0193(19) 0.0241(19) 0.0189(15)
F18 0.0372(15) 0.058(2) 0.128(3) -0.014(2) 0.0475(17) 0.0034(14)
O4 0.0229(14) 0.0304(15) 0.0199(13) -0.0005(12) 0.0036(11) 0.0025(12)
C10 0.031(2) 0.037(3) 0.023(2) -0.0030(18) -0.0037(18) -0.0006(18)
C11 0.092(4) 0.053(3) 0.048(3) -0.024(3) 0.034(3) -0.034(3)
F19 0.0578(8) 0.0573(8) 0.0582(8) -0.0006(6) 0.0030(6) 0.0017(6)
F20 0.105(3) 0.043(2) 0.044(2) -0.0257(18) 0.016(2) -0.021(2)
F21 0.102(5) 0.067(3) 0.057(2) -0.030(2) 0.041(3) -0.009(4)
F19' 0.0578(8) 0.0573(8) 0.0582(8) -0.0006(6) 0.0030(6) 0.0017(6)
F20' 0.105(3) 0.043(2) 0.044(2) -0.0257(18) 0.016(2) -0.021(2)
F21' 0.102(5) 0.067(3) 0.057(2) -0.030(2) 0.041(3) -0.009(4)
C12 0.047(3) 0.042(3) 0.027(2) 0.001(2) 0.013(2) 0.011(2)
F22 0.096(2) 0.065(2) 0.0314(15) 0.0100(15) 0.0192(16) 0.0004(19)
F23 0.0357(15) 0.0610(19) 0.0635(19) -0.0002(17) 0.0087(14) -0.0091(14)
F24 0.0679(19) 0.0357(15) 0.0461(16) 0.0038(13) 0.0162(14) 0.0053(14)
O5 0.0328(17) 0.058(2) 0.0275(16) 0.0025(16) 0.0064(14) -0.0035(16)
O6 0.069(2) 0.0296(17) 0.0331(17) -0.0083(14) 0.0038(16) 0.0004(16)
C13 0.067(4) 0.071(4) 0.040(3) 0.014(3) 0.015(3) -0.011(3)
C14 0.079(4) 0.104(5) 0.035(3) -0.018(3) 0.018(3) -0.017(4)
C15 0.065(4) 0.055(3) 0.076(4) -0.035(3) 0.013(3) 0.004(3)
C16 0.071(4) 0.025(2) 0.059(3) -0.006(2) -0.025(3) 0.002(2)
O7 0.0402(19) 0.0372(19) 0.078(3) 0.0219(18) 0.0113(18) 0.0132(15)
O8 0.0384(18) 0.0404(18) 0.049(2) 0.0030(16) 0.0083(16) -0.0105(15)
C17 0.055(3) 0.033(3) 0.073(4) -0.002(3) -0.032(3) 0.007(2)
C18 0.050(5) 0.039(4) 0.074(6) -0.021(4) 0.023(4) 0.008(3)
C19 0.034(4) 0.048(4) 0.047(5) -0.016(4) 0.012(3) -0.003(3)
C18' 0.050(5) 0.039(4) 0.074(6) -0.021(4) 0.023(4) 0.008(3)
C19' 0.034(4) 0.048(4) 0.047(5) -0.016(4) 0.012(3) -0.003(3)
C20 0.032(3) 0.034(3) 0.147(6) 0.014(3) 0.034(3) -0.005(2)
O9 0.0197(14) 0.0338(16) 0.0285(15) 0.0034(13) -0.0025(12) -0.0013(12)
C21 0.027(2) 0.035(2) 0.025(2) -0.0054(18) -0.0024(17) -0.0026(18)
C22 0.036(3) 0.063(3) 0.026(2) 0.007(2) 0.000(2) -0.008(2)
F25 0.069(2) 0.0415(17) 0.063(2) 0.0034(16) -0.0075(17) 0.0037(16)
F26 0.066(2) 0.069(2) 0.0291(15) 0.0036(14) -0.0151(14) -0.0044(16)
F27 0.062(2) 0.094(3) 0.0484(18) 0.0155(18) 0.0146(16) -0.0253(19)
C23 0.038(3) 0.055(3) 0.032(2) 0.003(2) -0.008(2) -0.018(2)
F28 0.0296(15) 0.105(3) 0.0507(17) -0.0156(18) -0.0096(13) -0.0203(16)
F29 0.050(2) 0.084(3) 0.076(2) -0.0285(19) 0.0272(17) -0.0160(17)
F30 0.0502(19) 0.083(2) 0.112(3) 0.057(2) -0.0084(19) -0.0220(17)
O10 0.0223(13) 0.0149(13) 0.0244(13) 0.0019(11) 0.0041(11) 0.0022(11)
C24 0.0230(19) 0.0157(18) 0.031(2) 0.0013(17) -0.0010(16) 0.0009(15)
C25 0.030(2) 0.0160(19) 0.043(2) -0.0038(18) -0.0018(19) 0.0015(17)
F31 0.094(2) 0.0189(13) 0.067(2) -0.0002(14) 0.0135(18) 0.0125(15)
F32 0.0442(15) 0.0427(15) 0.0397(15) -0.0110(13) -0.0008(12) 0.0105(13)
F33 0.0212(13) 0.0652(19) 0.0693(19) -0.0276(16) 0.0023(13) 0.0098(13)
C26 0.043(3) 0.019(2) 0.044(3) 0.006(2) 0.000(2) -0.0008(19)
F34 0.080(2) 0.0225(13) 0.0486(16) 0.0116(12) 0.0079(15) -0.0119(14)
F35 0.0460(16) 0.0386(15) 0.0455(15) 0.0077(13) -0.0138(13) 0.0074(12)
F36 0.0523(16) 0.0255(13) 0.0305(13) 0.0059(11) 0.0063(12) -0.0007(12)
O11 0.0207(13) 0.0157(13) 0.0210(13) 0.0007(11) 0.0004(11) -0.0018(10)
C27 0.027(2) 0.0168(18) 0.0220(19) 0.0018(16) 0.0025(16) -0.0015(16)
C28 0.033(2) 0.019(2) 0.035(2) 0.0010(18) 0.0032(18) -0.0017(18)
F37 0.0387(14) 0.0247(13) 0.0625(17) 0.0155(13) 0.0044(13) -0.0078(11)
F38 0.0436(15) 0.0373(15) 0.0442(15) -0.0095(13) -0.0085(13) -0.0081(12)
F39 0.0261(12) 0.0229(12) 0.0467(14) 0.0023(11) 0.0084(11) -0.0009(10)
C29 0.031(2) 0.0181(19) 0.031(2) 0.0022(17) -0.0002(18) 0.0049(17)
F40 0.0427(14) 0.0311(13) 0.0245(12) -0.0034(11) 0.0053(11) 0.0082(11)
F41 0.0651(18) 0.0155(12) 0.0535(16) -0.0006(12) 0.0176(14) 0.0090(12)
F42 0.0316(14) 0.0529(17) 0.0453(15) -0.0072(14) -0.0012(12) 0.0150(12)

loop_
_atom_type_symbol
_atom_type_description
_atom_type_scat_dispersion_real
_atom_type_scat_dispersion_imag
_atom_type_scat_source
C C 0.0033 0.0016 'International Tables Vol C Tables 4.2.6.8 and 6.1.1.4'
H H 0.0000 0.0000 'International Tables Vol C Tables 4.2.6.8 and 6.1.1.4'
O O 0.0106 0.0060 'International Tables Vol C Tables 4.2.6.8 and 6.1.1.4'
F F 0.0171 0.0103 'International Tables Vol C Tables 4.2.6.8 and 6.1.1.4'
Y Y -2.7962 3.5667 'International Tables Vol C Tables 4.2.6.8 and 6.1.1.4'
Eu Eu -0.1578 3.6682 'International Tables Vol C Tables 4.2.6.8 and 6.1.1.4'

loop_
_geom_angle_atom_site_label_1
_geom_angle_atom_site_label_2
_geom_angle_atom_site_label_3
_geom_angle
O2 Y1 O1 99.51(11)
O2 Y1 O3 95.43(11)
O1 Y1 O3 106.76(11)
O2 Y1 O4 106.00(11)
O1 Y1 O4 92.23(11)
O3 Y1 O4 148.63(10)
O2 Y1 O11 165.27(10)
O1 Y1 O11 94.95(10)
O3 Y1 O11 77.57(9)
O4 Y1 O11 76.07(9)
O2 Y1 O10 94.32(10)
O1 Y1 O10 165.17(10)
O3 Y1 O10 77.02(9)
O4 Y1 O10 78.74(9)
O11 Y1 O10 71.59(9)
O2 Y1 Eu1 123.85(8)
O1 Y1 Eu1 124.46(8)
O3 Y1 Eu1 43.38(7)
O4 Y1 Eu1 105.26(7)
O11 Y1 Eu1 43.16(6)
O10 Y1 Eu1 48.87(6)
O2 Y1 Eu2 121.91(8)
O1 Y1 Eu2 123.01(8)
O3 Y1 Eu2 106.21(7)
O4 Y1 Eu2 42.82(7)
O11 Y1 Eu2 49.94(6)
O10 Y1 Eu2 43.27(6)
Eu1 Y1 Eu2 63.482(7)
O9 Eu1 O11 75.60(9)
O9 Eu1 O3 134.29(9)
O11 Eu1 O3 70.00(8)
O9 Eu1 O6 84.04(11)
O11 Eu1 O6 109.67(9)
O3 Eu1 O6 135.44(10)
O9 Eu1 F36 89.58(9)
O11 Eu1 F36 121.90(8)
O3 Eu1 F36 84.05(8)
O6 Eu1 F36 124.44(9)
O9 Eu1 O5 115.00(10)
O11 Eu1 O5 164.26(10)
O3 Eu1 O5 105.62(9)
O6 Eu1 O5 62.19(11)
F36 Eu1 O5 71.41(10)
O9 Eu1 O10 72.04(9)
O11 Eu1 O10 63.01(8)
O3 Eu1 O10 65.97(8)
O6 Eu1 O10 156.00(10)
F36 Eu1 O10 58.98(8)
O5 Eu1 O10 130.08(9)
O9 Eu1 F40 104.15(9)
O11 Eu1 F40 58.50(7)
O3 Eu1 F40 82.66(8)
O6 Eu1 F40 63.28(9)
F36 Eu1 F40 165.34(8)
O5 Eu1 F40 106.37(9)
O10 Eu1 F40 120.03(7)
O9 Eu1 Y1 97.05(7)
O11 Eu1 Y1 39.83(6)
O3 Eu1 Y1 37.90(6)
O6 Eu1 Y1 146.14(7)
F36 Eu1 Y1 89.41(5)
O5 Eu1 Y1 141.74(7)
O10 Eu1 Y1 40.29(5)
F40 Eu1 Y1 83.89(5)
O9 Eu1 Eu2 38.70(7)
O11 Eu1 Eu2 46.68(6)
O3 Eu1 Eu2 95.74(6)
O6 Eu1 Eu2 116.43(8)
F36 Eu1 Eu2 88.12(6)
O5 Eu1 Eu2 148.25(7)
O10 Eu1 Eu2 40.98(5)
F40 Eu1 Eu2 99.33(5)
Y1 Eu1 Eu2 58.371(7)
O9 Eu2 O4 133.01(9)
O9 Eu2 O10 76.09(9)
O4 Eu2 O10 71.28(9)
O9 Eu2 O7 101.61(11)
O4 Eu2 O7 121.14(11)
O10 Eu2 O7 111.10(10)
O9 Eu2 O8 113.22(10)
O4 Eu2 O8 104.37(10)
O10 Eu2 O8 168.47(10)
O7 Eu2 O8 61.40(11)
O9 Eu2 F39 85.51(9)
O4 Eu2 F39 82.48(8)
O10 Eu2 F39 119.84(8)
O7 Eu2 F39 128.69(9)
O8 Eu2 F39 69.07(9)
O9 Eu2 O11 70.57(8)
O4 Eu2 O11 64.61(8)
O10 Eu2 O11 62.13(8)
O7 Eu2 O11 170.34(10)
O8 Eu2 O11 126.40(9)
F39 Eu2 O11 57.73(7)
O9 Eu2 F33 104.56(9)
O4 Eu2 F33 85.26(8)
O10 Eu2 F33 57.34(8)
O7 Eu2 F33 57.23(9)
O8 Eu2 F33 112.26(9)
F39 Eu2 F33 167.55(8)
O11 Eu2 F33 118.24(7)
O9 Eu2 Y1 96.87(6)
O4 Eu2 Y1 37.83(6)
O10 Eu2 Y1 39.83(6)
O7 Eu2 Y1 139.15(8)
O8 Eu2 Y1 139.96(8)
F39 Eu2 Y1 88.58(5)
O11 Eu2 Y1 40.08(5)
F33 Eu2 Y1 83.03(5)
O9 Eu2 Eu1 38.74(6)
O4 Eu2 Eu1 95.11(6)
O10 Eu2 Eu1 45.54(6)
O7 Eu2 Eu1 129.57(8)
O8 Eu2 Eu1 145.88(8)
F39 Eu2 Eu1 86.41(5)
O11 Eu2 Eu1 40.81(5)
F33 Eu2 Eu1 96.84(5)
Y1 Eu2 Eu1 58.147(7)
C1 O1 Y1 152.9(3)
O1 C1 C2 111.7(4)
O1 C1 C3 111.0(4)
C2 C1 C3 113.0(5)
O1 C1 H1A 106.9
C2 C1 H1A 106.9
C3 C1 H1A 106.9
F3 C2 F1 107.6(5)
F3 C2 F2 107.9(5)
F1 C2 F2 104.1(5)
F3 C2 C1 113.9(5)
F1 C2 C1 111.0(5)
F2 C2 C1 111.9(5)
F6 C3 F4 105.4(5)
F6 C3 F5 108.0(5)
F4 C3 F5 104.7(5)
F6 C3 C1 114.8(4)
F4 C3 C1 112.9(5)
F5 C3 C1 110.4(4)
C4 O2 Y1 162.7(3)
O2 C4 C6 110.9(4)
O2 C4 C5 110.5(4)
C6 C4 C5 112.0(4)
O2 C4 H4A 107.7
C6 C4 H4A 107.7
C5 C4 H4A 107.7
F8 C5 F7 106.5(5)
F8 C5 F9 107.4(4)
F7 C5 F9 106.0(4)
F8 C5 C4 112.9(4)
F7 C5 C4 110.0(4)
F9 C5 C4 113.6(4)
F10 C6 F11 106.8(5)
F10 C6 F12 106.3(5)
F11 C6 F12 106.5(4)
F10 C6 C4 113.2(5)
F11 C6 C4 113.1(5)
F12 C6 C4 110.5(4)
C7 O3 Y1 128.8(2)
C7 O3 Eu1 132.5(2)
Y1 O3 Eu1 98.71(10)
O3 C7 C8 111.5(3)
O3 C7 C9 109.5(3)
C8 C7 C9 111.1(4)
O3 C7 H7A 108.2
C8 C7 H7A 108.2
C9 C7 H7A 108.2
F13 C8 F14 106.6(4)
F13 C8 F15 107.7(4)
F14 C8 F15 107.2(4)
F13 C8 C7 110.7(4)
F14 C8 C7 112.0(4)
F15 C8 C7 112.3(4)
F16 C9 F17 107.5(4)
F16 C9 F18 107.3(4)
F17 C9 F18 106.5(4)
F16 C9 C7 112.1(4)
F17 C9 C7 109.8(4)
F18 C9 C7 113.4(4)
C10 O4 Y1 125.2(3)
C10 O4 Eu2 135.1(3)
Y1 O4 Eu2 99.35(10)
O4 C10 C11 109.5(4)
O4 C10 C12 111.3(3)
C11 C10 C12 111.8(4)
O4 C10 H10A 108.0
C11 C10 H10A 108.0
C12 C10 H10A 108.0
F20 C11 F21 109.7(5)
F19' C11 F20' 118.1(7)
F19' C11 F21' 109.9(6)
F20' C11 F21' 100.2(5)
F19' C11 C10 121.3(6)
F20 C11 C10 118.4(5)
F21 C11 C10 120.7(5)
F20' C11 C10 103.1(5)
F21' C11 C10 101.0(5)
F20 C11 F19 100.7(5)
F21 C11 F19 97.8(5)
C10 C11 F19 104.9(4)
F24 C12 F22 107.1(4)
F24 C12 F23 105.9(4)
F22 C12 F23 107.2(4)
F24 C12 C10 111.7(4)
F22 C12 C10 112.9(4)
F23 C12 C10 111.6(4)
C13 O5 C14 109.4(4)
C13 O5 Eu1 128.8(3)
C14 O5 Eu1 117.1(3)
C15 O6 C16 112.8(4)
C15 O6 Eu1 110.1(3)
C16 O6 Eu1 129.1(3)
O5 C13 H13A 109.5
O5 C13 H13B 109.5
H13A C13 H13B 109.5
O5 C13 H13C 109.5
H13A C13 H13C 109.5
H13B C13 H13C 109.5
O5 C14 C15 110.9(5)
O5 C14 H14A 109.5
C15 C14 H14A 109.5
O5 C14 H14B 109.5
C15 C14 H14B 109.5
H14A C14 H14B 108.0
O6 C15 C14 110.6(5)
O6 C15 H15A 109.5
C14 C15 H15A 109.5
O6 C15 H15B 109.5
C14 C15 H15B 109.5
H15A C15 H15B 108.1
O6 C16 H16A 109.5
O6 C16 H16B 109.5
H16A C16 H16B 109.5
O6 C16 H16C 109.5
H16A C16 H16C 109.5
H16B C16 H16C 109.5
C17 O7 C18' 116.3(5)
C17 O7 C18 104.1(6)
C17 O7 Eu2 131.2(3)
C18' O7 Eu2 112.5(4)
C18 O7 Eu2 117.3(5)
C19 O8 C20 117.1(6)
C20 O8 C19' 105.5(4)
C19 O8 Eu2 111.1(5)
C20 O8 Eu2 131.7(3)
C19' O8 Eu2 116.7(4)
O7 C17 H17A 109.5
O7 C17 H17B 109.5
H17A C17 H17B 109.5
O7 C17 H17C 109.5
H17A C17 H17C 109.5
H17B C17 H17C 109.5
O7 C18 C19 109.7(9)
O7 C18 H18A 109.7
C19 C18 H18A 109.7
O7 C18 H18B 109.7
C19 C18 H18B 109.7
H18A C18 H18B 108.2
O8 C19 C18 103.9(8)
O8 C19 H19A 111.0
C18 C19 H19A 111.0
O8 C19 H19B 111.0
C18 C19 H19B 111.0
H19A C19 H19B 109.0
O7 C18' C19' 102.1(6)
O7 C18' H18C 111.4
C19' C18' H18C 111.4
O7 C18' H18D 111.4
C19' C18' H18D 111.4
H18C C18' H18D 109.2
O8 C19' C18' 107.2(6)
O8 C19' H19C 110.3
C18' C19' H19C 110.3
O8 C19' H19D 110.3
C18' C19' H19D 110.3
H19C C19' H19D 108.5
O8 C20 H20A 109.5
O8 C20 H20B 109.5
H20A C20 H20B 109.5
O8 C20 H20C 109.5
H20A C20 H20C 109.5
H20B C20 H20C 109.5
C21 O9 Eu2 134.8(2)
C21 O9 Eu1 122.6(2)
Eu2 O9 Eu1 102.56(10)
O9 C21 C23 112.6(4)
O9 C21 C22 111.0(4)
C23 C21 C22 115.9(4)
O9 C21 H21A 105.4
C23 C21 H21A 105.4
C22 C21 H21A 105.4
F27 C22 F26 109.5(4)
F27 C22 F25 103.3(4)
F26 C22 F25 104.5(4)
F27 C22 C21 112.9(4)
F26 C22 C21 114.4(4)
F25 C22 C21 111.4(4)
F28 C23 F30 107.8(4)
F28 C23 F29 106.0(4)
F30 C23 F29 102.6(4)
F28 C23 C21 115.4(4)
F30 C23 C21 113.8(4)
F29 C23 C21 110.2(4)
C24 O10 Y1 116.3(2)
C24 O10 Eu2 131.2(2)
Y1 O10 Eu2 96.90(9)
C24 O10 Eu1 119.0(2)
Y1 O10 Eu1 90.84(8)
Eu2 O10 Eu1 93.48(8)
O10 C24 C25 110.8(3)
O10 C24 C26 110.0(3)
C25 C24 C26 109.8(3)
O10 C24 H24A 108.7
C25 C24 H24A 108.7
C26 C24 H24A 108.7
F31 C25 F32 107.4(4)
F31 C25 F33 108.2(4)
F32 C25 F33 104.1(4)
F31 C25 C24 113.9(4)
F32 C25 C24 111.4(3)
F33 C25 C24 111.4(3)
C25 F33 Eu2 115.3(2)
F35 C26 F34 107.5(4)
F35 C26 F36 106.9(4)
F34 C26 F36 106.0(4)
F35 C26 C24 113.7(4)
F34 C26 C24 112.9(4)
F36 C26 C24 109.5(3)
C26 F36 Eu1 123.5(2)
C27 O11 Y1 118.5(2)
C27 O11 Eu1 129.6(2)
Y1 O11 Eu1 97.01(9)
C27 O11 Eu2 119.9(2)
Y1 O11 Eu2 89.99(8)
Eu1 O11 Eu2 92.51(8)
O11 C27 C28 111.3(3)
O11 C27 C29 110.5(3)
C28 C27 C29 110.4(3)
O11 C27 H27A 108.2
C28 C27 H27A 108.2
C29 C27 H27A 108.2
F37 C28 F38 108.4(3)
F37 C28 F39 106.3(3)
F38 C28 F39 105.3(3)
F37 C28 C27 113.8(3)
F38 C28 C27 113.2(4)
F39 C28 C27 109.2(3)
C28 F39 Eu2 126.0(2)
F42 C29 F41 108.0(3)
F42 C29 F40 106.2(3)
F41 C29 F40 106.2(3)
F42 C29 C27 111.5(3)
F41 C29 C27 113.5(3)
F40 C29 C27 111.1(3)
C29 F40 Eu1 118.2(2)

loop_
_geom_bond_atom_site_label_1
_geom_bond_atom_site_label_2
_geom_bond_distance
Y1 O2 2.115(3)
Y1 O1 2.117(3)
Y1 O3 2.277(3)
Y1 O4 2.283(3)
Y1 O11 2.365(3)
Y1 O10 2.370(3)
Y1 Eu1 3.6644(4)
Y1 Eu2 3.6733(4)
Eu1 O9 2.475(3)
Eu1 O11 2.525(3)
Eu1 O3 2.546(3)
Eu1 O6 2.661(3)
Eu1 F36 2.662(2)
Eu1 O5 2.678(3)
Eu1 O10 2.760(3)
Eu1 F40 2.857(2)
Eu1 Eu2 3.8602(3)
Eu2 O9 2.473(3)
Eu2 O4 2.530(3)
Eu2 O10 2.536(3)
Eu2 O7 2.638(3)
Eu2 O8 2.674(3)
Eu2 F39 2.678(2)
Eu2 O11 2.811(3)
Eu2 F33 2.974(3)
O1 C1 1.363(5)
C1 C2 1.496(7)
C1 C3 1.505(7)
C1 H1A 1.0000
C2 F3 1.318(6)
C2 F1 1.329(8)
C2 F2 1.335(8)
C3 F6 1.311(6)
C3 F4 1.330(7)
C3 F5 1.340(7)
O2 C4 1.367(5)
C4 C6 1.506(7)
C4 C5 1.514(6)
C4 H4A 1.0000
C5 F8 1.324(6)
C5 F7 1.335(7)
C5 F9 1.336(6)
C6 F10 1.324(7)
C6 F11 1.341(6)
C6 F12 1.344(6)
O3 C7 1.374(5)
C7 C8 1.517(7)
C7 C9 1.520(7)
C7 H7A 1.0000
C8 F13 1.323(6)
C8 F14 1.324(6)
C8 F15 1.342(5)
C9 F16 1.325(6)
C9 F17 1.344(6)
C9 F18 1.344(5)
O4 C10 1.375(5)
C10 C11 1.503(7)
C10 C12 1.522(7)
C10 H10A 1.0000
C11 F19' 1.177(7)
C11 F20 1.325(8)
C11 F21 1.341(7)
C11 F20' 1.343(8)
C11 F21' 1.454(8)
C11 F19 1.506(7)
C12 F24 1.328(6)
C12 F22 1.331(5)
C12 F23 1.336(6)
O5 C13 1.426(7)
O5 C14 1.430(7)
O6 C15 1.412(7)
O6 C16 1.428(6)
C13 H13A 0.9800
C13 H13B 0.9800
C13 H13C 0.9800
C14 C15 1.453(9)
C14 H14A 0.9900
C14 H14B 0.9900
C15 H15A 0.9900
C15 H15B 0.9900
C16 H16A 0.9800
C16 H16B 0.9800
C16 H16C 0.9800
O7 C17 1.410(6)
O7 C18' 1.425(9)
O7 C18 1.435(11)
O8 C19 1.378(10)
O8 C20 1.403(6)
O8 C19' 1.490(9)
C17 H17A 0.9800
C17 H17B 0.9800
C17 H17C 0.9800
C18 C19 1.521(14)
C18 H18A 0.9900
C18 H18B 0.9900
C19 H19A 0.9900
C19 H19B 0.9900
C18' C19' 1.535(11)
C18' H18C 0.9900
C18' H18D 0.9900
C19' H19C 0.9900
C19' H19D 0.9900
C20 H20A 0.9800
C20 H20B 0.9800
C20 H20C 0.9800
O9 C21 1.388(5)
C21 C23 1.476(6)
C21 C22 1.480(7)
C21 H21A 1.0000
C22 F27 1.320(6)
C22 F26 1.323(5)
C22 F25 1.380(6)
C23 F28 1.299(5)
C23 F30 1.305(6)
C23 F29 1.367(6)
O10 C24 1.395(5)
C24 C25 1.522(6)
C24 C26 1.522(6)
C24 H24A 1.0000
C25 F31 1.313(5)
C25 F32 1.336(5)
C25 F33 1.351(5)
C26 F35 1.324(5)
C26 F34 1.330(5)
C26 F36 1.355(5)
O11 C27 1.383(5)
C27 C28 1.520(6)
C27 C29 1.537(6)
C27 H27A 1.0000
C28 F37 1.320(5)
C28 F38 1.337(5)
C28 F39 1.362(5)
C29 F42 1.318(5)
C29 F41 1.323(5)
C29 F40 1.356(5)
